data_7154493
loop_
_publ_author_name
'Suthagar, Kajitha'
'Polson, Matthew I. J.'
'Fairbanks, Antony J.'

_publ_section_title
;
 Unexpected furanose/pyranose equilibration of N-glycosyl sulfonamides,
 sulfamides and sulfamates.
;
_journal_issue 23
_journal_name_full 'Organic &amp; biomolecular chemistry'
_journal_page_first 6573
_journal_page_last 6579
_journal_paper_doi 10.1039/c5ob00851d
_journal_volume 13
_journal_year 2015
_chemical_absolute_configuration ad
_chemical_formula_moiety 'C6 H13 N O6 S'
_chemical_formula_sum 'C6 H13 N O6 S'
_chemical_formula_weight 227.23
_chemical_name_systematic
;
 ?
;
_space_group_crystal_system orthorhombic
_space_group_IT_number 19
_space_group_name_Hall 'P 2ac 2ab'
_space_group_name_H-M_alt 'P 21 21 21'
_symmetry_space_group_name_Hall 'P 2ac 2ab'
_symmetry_space_group_name_H-M 'P 21 21 21'
_atom_sites_solution_hydrogens mixed
_atom_sites_solution_primary direct
_audit_creation_date 2014-10-15
_audit_creation_method
;
Olex2 1.2
(compiled 2014.09.19 svn.r3010 for OlexSys, GUI svn.r4874)
;
_audit_update_record
;
2015-03-30 deposited with the CCDC.
2015-05-12 downloaded from the CCDC.
;
_cell_angle_alpha 90
_cell_angle_beta 90
_cell_angle_gamma 90
_cell_formula_units_Z 4
_cell_length_a 5.14008(6)
_cell_length_b 9.60877(9)
_cell_length_c 18.4697(2)
_cell_measurement_reflns_used 25272
_cell_measurement_temperature 120.01(10)
_cell_measurement_theta_max 37.2320
_cell_measurement_theta_min 3.0750
_cell_volume 912.216(17)
_computing_cell_refinement
;
CrysAlisPro, Agilent Technologies,
Version 1.171.37.33 (release 27-03-2014 CrysAlis171 .NET)
(compiled Mar 27 2014,17:12:48)
;
_computing_data_collection
;
CrysAlisPro, Agilent Technologies,
Version 1.171.37.33 (release 27-03-2014 CrysAlis171 .NET)
(compiled Mar 27 2014,17:12:48)
;
_computing_data_reduction
;
CrysAlisPro, Agilent Technologies,
Version 1.171.37.33 (release 27-03-2014 CrysAlis171 .NET)
(compiled Mar 27 2014,17:12:48)
;
_computing_molecular_graphics 'Olex2 (Dolomanov et al., 2009)'
_computing_publication_material 'Olex2 (Dolomanov et al., 2009)'
_computing_structure_refinement 'ShelXL (Sheldrick, 2008)'
_computing_structure_solution 'ShelXT (Sheldrick, 2008)'
_diffrn_ambient_environment N~2~
_diffrn_ambient_temperature 120.01(10)
_diffrn_detector 'CCD plate'
_diffrn_detector_area_resol_mean 10.6501
_diffrn_detector_type Atlas
_diffrn_measured_fraction_theta_full 0.997
_diffrn_measured_fraction_theta_max 1.000
_diffrn_measurement_details
;
  1 omega    4.00   87.00   1.0000   15.0000
omega____ theta____ kappa____ phi______ frames
    -       29.7840 -128.0000  158.3039 83

  2 omega   -2.00  104.00   1.0000   15.0000
omega____ theta____ kappa____ phi______ frames
    -       29.7840   77.0000   30.0000 106

  3 omega  -40.00   52.00   1.0000   15.0000
omega____ theta____ kappa____ phi______ frames
    -       29.7840  -57.0000  -90.0000 92

  4 omega   43.00   95.00   1.0000   15.0000
omega____ theta____ kappa____ phi______ frames
    -       29.7840   37.0000 -180.0000 52

  5 omega   34.00  115.00   1.0000   15.0000
omega____ theta____ kappa____ phi______ frames
    -       29.7840 -178.0000  -60.0000 81

  6 omega   -2.00  104.00   1.0000   15.0000
omega____ theta____ kappa____ phi______ frames
    -       29.7840   77.0000 -120.0000 106

  7 omega   10.00  103.00   1.0000   15.0000
omega____ theta____ kappa____ phi______ frames
    -       29.7840   37.0000    0.0000 93

  8 omega   10.00   71.00   1.0000   15.0000
omega____ theta____ kappa____ phi______ frames
    -       29.7840   77.0000  120.0000 61

  9 omega  -43.00   44.00   1.0000   15.0000
omega____ theta____ kappa____ phi______ frames
    -       29.7840  -37.0000    0.0000 87

 10 omega -101.00  -53.00   1.0000   15.0000
omega____ theta____ kappa____ phi______ frames
    -      -30.7215  148.0000 -108.5550 48

 11 omega    7.00  103.00   1.0000   15.0000
omega____ theta____ kappa____ phi______ frames
    -       29.7840   37.0000    0.0000 96

 12 omega  -20.00   70.00   1.0000   15.0000
omega____ theta____ kappa____ phi______ frames
    -       29.7840  -99.0000 -150.0000 90

 13 omega    3.00  100.00   1.0000   15.0000
omega____ theta____ kappa____ phi______ frames
    -       29.7840   57.0000  150.0000 97

 14 omega   -2.00  104.00   1.0000   15.0000
omega____ theta____ kappa____ phi______ frames
    -       29.7840   77.0000 -150.0000 106

 15 omega -101.00  -35.00   1.0000   15.0000
omega____ theta____ kappa____ phi______ frames
    -      -30.7215  148.0000 -108.5550 66

 16 omega  -53.00   42.00   1.0000   15.0000
omega____ theta____ kappa____ phi______ frames
    -      -30.7215   37.0000  -60.0000 95

 17 omega  -53.00   42.00   1.0000   15.0000
omega____ theta____ kappa____ phi______ frames
    -      -30.7215   37.0000   60.0000 95

 18 omega -101.00   -4.00   1.0000   15.0000
omega____ theta____ kappa____ phi______ frames
    -      -30.7215  -57.0000  -90.0000 97

 19 omega  -43.00   52.00   1.0000   15.0000
omega____ theta____ kappa____ phi______ frames
    -       29.7840  -37.0000  150.0000 95

 20 omega -105.00  -80.00   1.0000   15.0000
omega____ theta____ kappa____ phi______ frames
    -      -30.7215  -77.0000 -150.0000 25

 21 omega  -98.00  -34.00   1.0000   15.0000
omega____ theta____ kappa____ phi______ frames
    -      -30.7215  145.0000 -142.8425 64
;
_diffrn_measurement_device 'four-circle diffractometer'
_diffrn_measurement_device_type 'SuperNova, Dual, Cu at zero, Atlas'
_diffrn_measurement_method '\w scans'
_diffrn_orient_matrix_UB_11 0.0130264000
_diffrn_orient_matrix_UB_12 0.0458536000
_diffrn_orient_matrix_UB_13 -0.0298795000
_diffrn_orient_matrix_UB_21 -0.0653430000
_diffrn_orient_matrix_UB_22 -0.0486670000
_diffrn_orient_matrix_UB_23 -0.0224298000
_diffrn_orient_matrix_UB_31 -0.1208347000
_diffrn_orient_matrix_UB_32 0.0312585000
_diffrn_orient_matrix_UB_33 0.0089079000
_diffrn_radiation_monochromator mirror
_diffrn_radiation_probe x-ray
_diffrn_radiation_type MoK\a
_diffrn_radiation_wavelength 0.71073
_diffrn_reflns_av_R_equivalents 0.0545
_diffrn_reflns_av_unetI/netI 0.0197
_diffrn_reflns_laue_measured_fraction_full 0.997
_diffrn_reflns_laue_measured_fraction_max 1.000
_diffrn_reflns_limit_h_max 8
_diffrn_reflns_limit_h_min -8
_diffrn_reflns_limit_k_max 16
_diffrn_reflns_limit_k_min -16
_diffrn_reflns_limit_l_max 30
_diffrn_reflns_limit_l_min -30
_diffrn_reflns_number 60915
_diffrn_reflns_point_group_measured_fraction_full 0.998
_diffrn_reflns_point_group_measured_fraction_max 1.000
_diffrn_reflns_theta_full 25.242
_diffrn_reflns_theta_max 36.317
_diffrn_reflns_theta_min 3.059
_diffrn_source 'SuperNova (Mo) X-ray Source'
_exptl_absorpt_coefficient_mu 0.361
_exptl_absorpt_correction_T_max 0.980
_exptl_absorpt_correction_T_min 0.872
_exptl_absorpt_correction_type gaussian
_exptl_absorpt_process_details
;
CrysAlisPro, Agilent Technologies,
Version 1.171.37.33 (release 27-03-2014 CrysAlis171 .NET)
(compiled Mar 27 2014,17:12:48)
Numerical absorption correction based on gaussian integration over
            a multifaceted crystal model
Empirical absorption correction using spherical harmonics,
 implemented in SCALE3 ABSPACK scaling algorithm.
;
_exptl_crystal_colour colourless
_exptl_crystal_colour_primary colourless
_exptl_crystal_density_diffrn 1.655
_exptl_crystal_description needle
_exptl_crystal_F_000 480
_exptl_crystal_recrystallization_method 'Re-crystallisation from solvent: Methanol/diethyl ether'
_exptl_crystal_size_max 0.6961
_exptl_crystal_size_mid 0.0831
_exptl_crystal_size_min 0.0614
_refine_diff_density_max 0.531
_refine_diff_density_min -0.419
_refine_diff_density_rms 0.093
_refine_ls_abs_structure_details
;
 Flack x determined using 1755 quotients [(I+)-(I-)]/[(I+)+(I-)]
 (Parsons and Flack (2004), Acta Cryst. A60, s61).
;
_refine_ls_abs_structure_Flack -0.028(18)
_refine_ls_extinction_method none
_refine_ls_goodness_of_fit_ref 1.172
_refine_ls_hydrogen_treatment mixed
_refine_ls_matrix_type full
_refine_ls_number_parameters 140
_refine_ls_number_reflns 4421
_refine_ls_number_restraints 4
_refine_ls_restrained_S_all 1.173
_refine_ls_R_factor_all 0.0293
_refine_ls_R_factor_gt 0.0266
_refine_ls_shift/su_max 0.002
_refine_ls_shift/su_mean 0.000
_refine_ls_structure_factor_coef Fsqd
_refine_ls_weighting_details
;
 w=1/[\s^2^(Fo^2^)+(0.0491P)^2^+0.0637P]
 where P=(Fo^2^+2Fc^2^)/3
;
_refine_ls_weighting_scheme calc
_refine_ls_wR_factor_gt 0.0799
_refine_ls_wR_factor_ref 0.0819
_reflns_Friedel_coverage 0.736
_reflns_friedel_fraction_full 1.000
_reflns_friedel_fraction_max 1.000
_reflns_number_gt 4204
_reflns_number_total 4421
_reflns_threshold_expression 'I > 2\s(I)'
_cod_data_source_file c5ob00851d2.cif
_cod_data_source_block kjk3a
_cod_depositor_comments 'Adding full bibliography for 7154493--7154495.cif.'
_cod_original_cell_volume 912.217(16)
_cod_database_code 7154493
_shelxl_version_number 2013-2
_chemical_oxdiff_formula C6H13N1O6S1
_shelx_space_group_comment
;
The symmetry employed for this shelxl refinement is uniquely defined
by the following loop, which should always be used as a source of
symmetry information in preference to the above space-group names.
They are only intended as comments.
;
_reflns_odcompleteness_completeness 99.84
_reflns_odcompleteness_iscentric 1
_reflns_odcompleteness_theta 36.23
_olex2_refinement_description
;
1. Fixed Uiso
 At 1.2 times of:
  All C(H) groups, All C(H,H) groups, All C(H,H,H,H,H) groups
 At 1.5 times of:
  All C(H,H,H) groups
2. Restrained distances
 N7-H7
 0.9 with sigma of 0.02
 O12-H12
 0.86 with sigma of 0.02
 O13-H13
 0.86 with sigma of 0.02
 O14-H14
 0.86 with sigma of 0.02
3.a Ternary CH refined with riding coordinates:
 C3(H3), C4(H4), C5(H5), C2(H2)
3.b Secondary CH2 refined with riding coordinates:
 C6(H6A,H6B)
3.c Idealised Me refined as rotating group:
 C11(H11A,H11B,H11C)
;
_olex2_submission_special_instructions 'No special instructions were received'

loop_
_space_group_symop_operation_xyz
'x, y, z'
'-x+1/2, -y, z+1/2'
'-x, y+1/2, -z+1/2'
'x+1/2, -y+1/2, -z'

loop_
_atom_site_label
_atom_site_type_symbol
_atom_site_fract_x
_atom_site_fract_y
_atom_site_fract_z
_atom_site_U_iso_or_equiv
_atom_site_adp_type
_atom_site_occupancy
_atom_site_site_symmetry_order
_atom_site_calc_flag
_atom_site_refinement_flags_posn
S8 S 0.26692(6) 0.61974(3) 0.61114(2) 0.01135(7) Uani 1 1 d .
O13 O 0.2272(2) 0.01579(9) 0.74613(5) 0.01344(16) Uani 1 1 d D
O12 O 0.1467(2) 0.30781(10) 0.76757(5) 0.01485(17) Uani 1 1 d D
O14 O 0.5801(2) 0.02740(11) 0.62809(6) 0.01767(19) Uani 1 1 d D
O9 O 0.3876(2) 0.73603(10) 0.64680(6) 0.0187(2) Uani 1 1 d .
O1 O 0.3832(2) 0.29591(10) 0.58173(5) 0.01681(19) Uani 1 1 d .
O10 O -0.01136(19) 0.62240(12) 0.60107(6) 0.01852(18) Uani 1 1 d .
N7 N 0.3413(2) 0.48532(11) 0.65943(6) 0.01234(18) Uani 1 1 d D
C3 C 0.2847(2) 0.25162(11) 0.70737(6) 0.01067(17) Uani 1 1 d .
H3 H 0.4704 0.2453 0.7190 0.013 Uiso 1 1 calc R
C4 C 0.1816(2) 0.10818(12) 0.68696(6) 0.01149(18) Uani 1 1 d .
H4 H -0.0063 0.1149 0.6788 0.014 Uiso 1 1 calc R
C5 C 0.3109(3) 0.05489(12) 0.61780(7) 0.0141(2) Uani 1 1 d .
H5 H 0.2238 -0.0308 0.6022 0.017 Uiso 1 1 calc R
C11 C 0.4088(3) 0.60184(14) 0.52493(7) 0.0157(2) Uani 1 1 d .
H11A H 0.3809 0.6854 0.4975 0.024 Uiso 1 1 calc GR
H11B H 0.3306 0.5246 0.5002 0.024 Uiso 1 1 calc GR
H11C H 0.5922 0.5857 0.5301 0.024 Uiso 1 1 calc GR
C6 C 0.2826(4) 0.16396(13) 0.55920(7) 0.0198(3) Uani 1 1 d .
H6A H 0.3745 0.1335 0.5162 0.024 Uiso 1 1 calc R
H6B H 0.1002 0.1740 0.5468 0.024 Uiso 1 1 calc R
C2 C 0.2455(3) 0.34889(11) 0.64281(6) 0.01205(18) Uani 1 1 d .
H2 H 0.0597 0.3544 0.6313 0.014 Uiso 1 1 calc R
H14 H 0.586(5) -0.0479(18) 0.6505(11) 0.014 Uiso 1 1 d DR
H12 H 0.121(4) 0.243(2) 0.7948(11) 0.014 Uiso 1 1 d DR
H13 H 0.117(4) -0.0475(19) 0.7394(11) 0.014 Uiso 1 1 d DR
H7 H 0.485(4) 0.493(2) 0.6857(10) 0.014 Uiso 1 1 d DR

loop_
_atom_site_aniso_label
_atom_site_aniso_U_11
_atom_site_aniso_U_22
_atom_site_aniso_U_33
_atom_site_aniso_U_23
_atom_site_aniso_U_13
_atom_site_aniso_U_12
S8 0.01299(12) 0.00831(11) 0.01275(11) 0.00133(8) 0.00018(9) 0.00138(9)
O13 0.0149(4) 0.0105(3) 0.0149(3) 0.0040(3) -0.0019(3) -0.0028(3)
O12 0.0191(4) 0.0112(4) 0.0142(4) 0.0019(3) 0.0046(3) 0.0035(3)
O14 0.0187(5) 0.0137(4) 0.0206(4) 0.0019(3) 0.0048(3) 0.0013(3)
O9 0.0279(5) 0.0084(3) 0.0196(4) -0.0012(3) -0.0024(4) -0.0005(3)
O1 0.0276(5) 0.0096(3) 0.0132(4) -0.0004(3) 0.0030(3) -0.0024(3)
O10 0.0123(4) 0.0213(4) 0.0220(4) 0.0065(4) 0.0004(3) 0.0034(3)
N7 0.0151(5) 0.0079(4) 0.0141(4) 0.0011(3) -0.0033(3) -0.0002(3)
C3 0.0115(4) 0.0086(4) 0.0119(4) 0.0007(3) 0.0005(3) 0.0001(3)
C4 0.0113(4) 0.0094(4) 0.0138(4) 0.0018(3) -0.0013(3) -0.0012(3)
C5 0.0190(5) 0.0094(4) 0.0140(4) 0.0002(3) -0.0017(4) -0.0018(4)
C11 0.0171(5) 0.0162(5) 0.0139(5) 0.0024(4) 0.0020(4) 0.0010(4)
C6 0.0371(8) 0.0100(4) 0.0121(4) -0.0004(3) -0.0039(5) -0.0023(5)
C2 0.0143(5) 0.0091(4) 0.0127(4) 0.0013(3) -0.0017(4) -0.0009(4)

loop_
_atom_type_symbol
_atom_type_description
_atom_type_scat_dispersion_real
_atom_type_scat_dispersion_imag
_atom_type_scat_source
C C 0.0033 0.0016 'International Tables Vol C Tables 4.2.6.8 and 6.1.1.4'
H H 0.0000 0.0000 'International Tables Vol C Tables 4.2.6.8 and 6.1.1.4'
N N 0.0061 0.0033 'International Tables Vol C Tables 4.2.6.8 and 6.1.1.4'
O O 0.0106 0.0060 'International Tables Vol C Tables 4.2.6.8 and 6.1.1.4'
S S 0.1246 0.1234 'International Tables Vol C Tables 4.2.6.8 and 6.1.1.4'

loop_
_exptl_crystal_face_index_h
_exptl_crystal_face_index_k
_exptl_crystal_face_index_l
_exptl_crystal_face_perp_dist
_exptl_oxdiff_crystal_face_indexfrac_h
_exptl_oxdiff_crystal_face_indexfrac_k
_exptl_oxdiff_crystal_face_indexfrac_l
_exptl_oxdiff_crystal_face_x
_exptl_oxdiff_crystal_face_y
_exptl_oxdiff_crystal_face_z
-1 0 0 0.3500 -1.0002 -0.0000 0.0001 -0.0130 0.0654 0.1209
1 0 0 0.3462 1.0002 0.0000 -0.0001 0.0130 -0.0654 -0.1209
0 -1 -1 0.0290 0.0001 -0.9995 -1.0001 -0.0159 0.0711 -0.0402
0 1 1 0.0324 -0.0001 0.9995 1.0001 0.0159 -0.0711 0.0402
0 1 -1 0.0365 -0.0001 0.9999 -1.0003 0.0757 -0.0262 0.0223
0 -1 1 0.0345 0.0001 -0.9999 1.0003 -0.0757 0.0262 -0.0223
0 0 -1 0.0300 0.0000 0.0002 -1.0002 0.0299 0.0224 -0.0089
0 0 1 0.0413 -0.0000 -0.0002 1.0002 -0.0299 -0.0224 0.0089
2 5 -5 0.2116 2.0001 4.9994 -5.0016 0.4047 -0.2618 -0.1300

loop_
_geom_angle_atom_site_label_1
_geom_angle_atom_site_label_2
_geom_angle_atom_site_label_3
_geom_angle
O9 S8 O10 118.23(7)
O9 S8 N7 105.46(6)
O9 S8 C11 108.16(7)
O10 S8 N7 108.66(6)
O10 S8 C11 107.21(6)
N7 S8 C11 108.87(6)
C4 O13 H13 103.1(14)
C3 O12 H12 106.2(15)
C5 O14 H14 105.4(17)
C2 O1 C6 111.53(11)
S8 N7 H7 115.8(13)
C2 N7 S8 122.13(8)
C2 N7 H7 118.4(13)
O12 C3 H3 109.7
O12 C3 C4 111.25(9)
O12 C3 C2 108.14(9)
C4 C3 H3 109.7
C4 C3 C2 108.32(9)
C2 C3 H3 109.7
O13 C4 C3 108.42(9)
O13 C4 H4 108.7
O13 C4 C5 111.11(10)
C3 C4 H4 108.7
C3 C4 C5 111.00(9)
C5 C4 H4 108.7
O14 C5 C4 111.95(10)
O14 C5 H5 109.1
O14 C5 C6 108.54(11)
C4 C5 H5 109.1
C6 C5 C4 108.90(10)
C6 C5 H5 109.1
S8 C11 H11A 109.5
S8 C11 H11B 109.5
S8 C11 H11C 109.5
H11A C11 H11B 109.5
H11A C11 H11C 109.5
H11B C11 H11C 109.5
O1 C6 C5 111.76(10)
O1 C6 H6A 109.3
O1 C6 H6B 109.3
C5 C6 H6A 109.3
C5 C6 H6B 109.3
H6A C6 H6B 107.9
O1 C2 N7 108.99(10)
O1 C2 C3 109.48(9)
O1 C2 H2 109.4
N7 C2 C3 110.30(9)
N7 C2 H2 109.4
C3 C2 H2 109.4

loop_
_geom_bond_atom_site_label_1
_geom_bond_atom_site_label_2
_geom_bond_distance
S8 O9 1.4377(11)
S8 O10 1.4427(10)
S8 N7 1.6155(11)
S8 C11 1.7597(13)
O13 C4 1.4273(14)
O13 H13 0.841(17)
O12 C3 1.4250(14)
O12 H12 0.808(17)
O14 C5 1.4214(17)
O14 H14 0.834(17)
O1 C6 1.4312(16)
O1 C2 1.4258(16)
N7 C2 1.4334(16)
N7 H7 0.888(17)
C3 H3 0.9800
C3 C4 1.5240(16)
C3 C2 1.5283(15)
C4 H4 0.9800
C4 C5 1.5283(17)
C5 H5 0.9800
C5 C6 1.5136(17)
C11 H11A 0.9600
C11 H11B 0.9600
C11 H11C 0.9600
C6 H6A 0.9700
C6 H6B 0.9700
C2 H2 0.9800
